data_2229513
loop_
_publ_author_name
'Fun, Hoong-Kun'
'Quah, Ching Kheng'
'Wu, Dongdong'
'Zhang, Yan'

_publ_section_title
;
 2-Phenyl-2,3-dihydrophenanthro[9,10-<i>b</i>][1,4]dioxine
;
_journal_coeditor_code SJ5097
_journal_issue 3
_journal_name_full 'Acta Crystallographica Section E'
_journal_page_first o572
_journal_paper_doi 10.1107/S1600536811003904
_journal_volume 67
_journal_year 2011
_chemical_formula_iupac 'C22 H16 O2'
_chemical_formula_moiety 'C22 H16 O2'
_chemical_formula_sum 'C22 H16 O2'
_chemical_formula_weight 312.35
_chemical_name_common
;
2-phenyl-2,3-dihydro-1,4-dioxatriphenylene
;
_chemical_name_systematic
;
2-Phenyl-2,3-dihydrophenanthro[9,10-<i>b</i>][1,4]dioxine
;
_space_group_IT_number 14
_symmetry_cell_setting monoclinic
_symmetry_space_group_name_Hall '-P 2ybc'
_symmetry_space_group_name_H-M 'P 1 21/c 1'
_atom_sites_solution_hydrogens geom
_atom_sites_solution_primary direct
_atom_sites_solution_secondary difmap
_audit_creation_method SHELXL-97
_cell_angle_alpha 90.00
_cell_angle_beta 106.005(2)
_cell_angle_gamma 90.00
_cell_formula_units_Z 4
_cell_length_a 12.1831(3)
_cell_length_b 5.46740(10)
_cell_length_c 24.6064(7)
_cell_measurement_reflns_used 4055
_cell_measurement_temperature 296(2)
_cell_measurement_theta_max 28.11
_cell_measurement_theta_min 2.76
_cell_volume 1575.50(7)
_computing_cell_refinement 'SAINT (Bruker, 2009)'
_computing_data_collection 'APEX2 (Bruker, 2009)'
_computing_data_reduction 'SAINT (Bruker, 2009)'
_computing_molecular_graphics 'SHELXTL (Sheldrick, 2008)'
_computing_publication_material
;
SHELXTL (Sheldrick, 2008) and PLATON (Spek, 2009)
;
_computing_structure_refinement 'SHELXTL (Sheldrick, 2008)'
_computing_structure_solution 'SHELXTL (Sheldrick, 2008)'
_diffrn_ambient_temperature 296(2)
_diffrn_measured_fraction_theta_full 0.995
_diffrn_measured_fraction_theta_max 0.995
_diffrn_measurement_device_type
;
Bruker SMART APEXII CCD area-detector
;
_diffrn_measurement_method '\f and \w'
_diffrn_radiation_monochromator graphite
_diffrn_radiation_source 'fine-focus sealed tube'
_diffrn_radiation_type MoK\a
_diffrn_radiation_wavelength 0.71073
_diffrn_reflns_av_R_equivalents 0.0303
_diffrn_reflns_av_sigmaI/netI 0.0277
_diffrn_reflns_limit_h_max 17
_diffrn_reflns_limit_h_min -17
_diffrn_reflns_limit_k_max 7
_diffrn_reflns_limit_k_min -7
_diffrn_reflns_limit_l_max 34
_diffrn_reflns_limit_l_min -34
_diffrn_reflns_number 17018
_diffrn_reflns_theta_full 30.07
_diffrn_reflns_theta_max 30.07
_diffrn_reflns_theta_min 2.08
_diffrn_standards_number 0
_exptl_absorpt_coefficient_mu 0.083
_exptl_absorpt_correction_T_max 0.9894
_exptl_absorpt_correction_T_min 0.9603
_exptl_absorpt_correction_type multi-scan
_exptl_absorpt_process_details '(<i>SADABS</i>; Bruker, 2009)'
_exptl_crystal_colour colourless
_exptl_crystal_density_diffrn 1.317
_exptl_crystal_density_method 'not measured'
_exptl_crystal_description plate
_exptl_crystal_F_000 656
_exptl_crystal_size_max 0.49
_exptl_crystal_size_mid 0.413
_exptl_crystal_size_min 0.128
_refine_diff_density_max 0.127
_refine_diff_density_min -0.183
_refine_ls_extinction_method none
_refine_ls_goodness_of_fit_ref 1.035
_refine_ls_hydrogen_treatment constr
_refine_ls_matrix_type full
_refine_ls_number_parameters 217
_refine_ls_number_reflns 4613
_refine_ls_number_restraints 0
_refine_ls_restrained_S_all 1.035
_refine_ls_R_factor_all 0.0801
_refine_ls_R_factor_gt 0.0491
_refine_ls_shift/su_max 0.001
_refine_ls_shift/su_mean 0.000
_refine_ls_structure_factor_coef Fsqd
_refine_ls_weighting_details 'calc w=1/[\s^2^(Fo^2^)+(0.0666P)^2^+0.1135P] where P=(Fo^2^+2Fc^2^)/3'
_refine_ls_weighting_scheme calc
_refine_ls_wR_factor_gt 0.1251
_refine_ls_wR_factor_ref 0.1452
_reflns_number_gt 2927
_reflns_number_total 4613
_reflns_threshold_expression I>2\s(I)
_cod_data_source_file sj5097.cif
_cod_data_source_block I
_cod_original_sg_symbol_H-M 'P 21/c'
_cod_database_code 2229513
_cod_database_fobs_code 2229513

loop_
_symmetry_equiv_pos_as_xyz
'x, y, z'
'-x, y+1/2, -z+1/2'
'-x, -y, -z'
'x, -y-1/2, z-1/2'

loop_
_atom_site_type_symbol
_atom_site_label
_atom_site_fract_x
_atom_site_fract_y
_atom_site_fract_z
_atom_site_U_iso_or_equiv
_atom_site_adp_type
_atom_site_calc_flag
_atom_site_refinement_flags
_atom_site_occupancy
_atom_site_disorder_assembly
_atom_site_disorder_group
O O1 0.69332(7) 0.38054(17) 0.93970(4) 0.0546(2) Uani d . 1 . .
O O2 0.88773(8) 0.39205(19) 0.89709(4) 0.0634(3) Uani d . 1 . .
C C1 0.70209(14) -0.0387(3) 1.00451(6) 0.0650(4) Uani d . 1 . .
H H1A 0.6455 -0.0275 0.9704 0.078 Uiso calc R 1 . .
C C2 0.69661(18) -0.2210(3) 1.04270(7) 0.0778(5) Uani d . 1 . .
H H2A 0.6366 -0.3325 1.0340 0.093 Uiso calc R 1 . .
C C3 0.77931(18) -0.2381(3) 1.09335(7) 0.0790(5) Uani d . 1 . .
H H3A 0.7755 -0.3612 1.1189 0.095 Uiso calc R 1 . .
C C4 0.86718(15) -0.0739(3) 1.10617(7) 0.0779(5) Uani d . 1 . .
H H4A 0.9232 -0.0854 1.1405 0.093 Uiso calc R 1 . .
C C5 0.87316(13) 0.1090(3) 1.06854(6) 0.0643(4) Uani d . 1 . .
H H5A 0.9327 0.2215 1.0778 0.077 Uiso calc R 1 . .
C C6 0.79093(11) 0.1262(2) 1.01686(5) 0.0502(3) Uani d . 1 . .
C C7 0.80427(11) 0.3130(2) 0.97448(5) 0.0504(3) Uani d . 1 . .
H H7A 0.8427 0.4579 0.9944 0.060 Uiso calc R 1 . .
C C8 0.87275(12) 0.2128(3) 0.93669(6) 0.0590(3) Uani d . 1 . .
H H8A 0.9470 0.1598 0.9598 0.071 Uiso calc R 1 . .
H H8B 0.8338 0.0716 0.9164 0.071 Uiso calc R 1 . .
C C9 0.79160(10) 0.5302(2) 0.87464(5) 0.0501(3) Uani d . 1 . .
C C10 0.79662(11) 0.6914(2) 0.82942(5) 0.0505(3) Uani d . 1 . .
C C11 0.89116(12) 0.6902(3) 0.80716(6) 0.0619(4) Uani d . 1 . .
H H11A 0.9501 0.5790 0.8208 0.074 Uiso calc R 1 . .
C C12 0.89711(14) 0.8519(3) 0.76553(6) 0.0706(4) Uani d . 1 . .
H H12A 0.9596 0.8491 0.7507 0.085 Uiso calc R 1 . .
C C13 0.81042(15) 1.0190(3) 0.74551(6) 0.0706(4) Uani d . 1 . .
H H13A 0.8158 1.1311 0.7179 0.085 Uiso calc R 1 . .
C C14 0.71683(14) 1.0214(3) 0.76584(6) 0.0639(4) Uani d . 1 . .
H H14A 0.6590 1.1344 0.7516 0.077 Uiso calc R 1 . .
C C15 0.70603(11) 0.8569(2) 0.80781(5) 0.0511(3) Uani d . 1 . .
C C16 0.60599(11) 0.8495(2) 0.82931(5) 0.0500(3) Uani d . 1 . .
C C17 0.51242(13) 1.0099(3) 0.81093(6) 0.0629(4) Uani d . 1 . .
H H17A 0.5139 1.1283 0.7840 0.075 Uiso calc R 1 . .
C C18 0.41948(13) 0.9955(3) 0.83177(6) 0.0669(4) Uani d . 1 . .
H H18A 0.3593 1.1047 0.8192 0.080 Uiso calc R 1 . .
C C19 0.41436(12) 0.8191(3) 0.87158(6) 0.0626(4) Uani d . 1 . .
H H19A 0.3503 0.8082 0.8850 0.075 Uiso calc R 1 . .
C C20 0.50375(11) 0.6612(3) 0.89093(6) 0.0545(3) Uani d . 1 . .
H H20A 0.5000 0.5429 0.9175 0.065 Uiso calc R 1 . .
C C21 0.60128(10) 0.6763(2) 0.87100(5) 0.0473(3) Uani d . 1 . .
C C22 0.69876(10) 0.5239(2) 0.89464(5) 0.0479(3) Uani d . 1 . .

loop_
_atom_site_aniso_label
_atom_site_aniso_U_11
_atom_site_aniso_U_22
_atom_site_aniso_U_33
_atom_site_aniso_U_12
_atom_site_aniso_U_13
_atom_site_aniso_U_23
O1 0.0505(5) 0.0640(5) 0.0521(5) 0.0110(4) 0.0191(4) 0.0106(4)
O2 0.0592(6) 0.0747(6) 0.0649(6) 0.0212(5) 0.0314(5) 0.0178(5)
C1 0.0845(10) 0.0617(8) 0.0518(7) -0.0079(7) 0.0238(7) -0.0085(7)
C2 0.1138(13) 0.0596(8) 0.0736(10) -0.0131(9) 0.0484(10) -0.0079(8)
C3 0.1175(15) 0.0642(9) 0.0705(10) 0.0252(10) 0.0512(10) 0.0158(8)
C4 0.0789(11) 0.0925(12) 0.0645(9) 0.0307(10) 0.0234(8) 0.0236(9)
C5 0.0577(8) 0.0761(9) 0.0595(8) 0.0153(7) 0.0166(6) 0.0094(7)
C6 0.0571(7) 0.0507(7) 0.0471(6) 0.0110(6) 0.0216(6) -0.0017(5)
C7 0.0521(7) 0.0520(7) 0.0476(7) 0.0079(5) 0.0147(5) 0.0002(5)
C8 0.0630(8) 0.0620(8) 0.0576(8) 0.0183(6) 0.0258(6) 0.0086(7)
C9 0.0507(7) 0.0542(7) 0.0468(6) 0.0081(5) 0.0160(5) -0.0011(6)
C10 0.0575(7) 0.0538(7) 0.0424(6) -0.0003(6) 0.0173(5) -0.0052(5)
C11 0.0644(9) 0.0720(9) 0.0546(8) 0.0038(7) 0.0255(6) 0.0002(7)
C12 0.0743(10) 0.0852(11) 0.0600(8) -0.0074(8) 0.0315(7) 0.0007(8)
C13 0.0871(11) 0.0733(9) 0.0535(8) -0.0100(9) 0.0229(8) 0.0090(7)
C14 0.0744(9) 0.0633(8) 0.0523(7) 0.0020(7) 0.0147(7) 0.0060(7)
C15 0.0603(8) 0.0519(7) 0.0394(6) -0.0017(6) 0.0108(5) -0.0051(5)
C16 0.0543(7) 0.0515(7) 0.0410(6) 0.0038(5) 0.0078(5) -0.0060(5)
C17 0.0700(9) 0.0598(8) 0.0545(8) 0.0120(7) 0.0098(7) 0.0025(7)
C18 0.0609(9) 0.0694(9) 0.0664(9) 0.0197(7) 0.0106(7) -0.0024(8)
C19 0.0508(8) 0.0738(9) 0.0620(8) 0.0089(7) 0.0136(6) -0.0084(7)
C20 0.0506(7) 0.0608(8) 0.0518(7) 0.0042(6) 0.0139(6) -0.0028(6)
C21 0.0477(7) 0.0501(6) 0.0425(6) 0.0027(5) 0.0095(5) -0.0068(5)
C22 0.0522(7) 0.0505(6) 0.0419(6) 0.0048(5) 0.0147(5) 0.0002(5)

loop_
_atom_type_symbol
_atom_type_description
_atom_type_scat_dispersion_real
_atom_type_scat_dispersion_imag
_atom_type_scat_source
C C 0.0033 0.0016 'International Tables Vol C Tables 4.2.6.8 and 6.1.1.4'
H H 0.0000 0.0000 'International Tables Vol C Tables 4.2.6.8 and 6.1.1.4'
O O 0.0106 0.0060 'International Tables Vol C Tables 4.2.6.8 and 6.1.1.4'

loop_
_geom_angle_atom_site_label_1
_geom_angle_atom_site_label_2
_geom_angle_atom_site_label_3
_geom_angle_site_symmetry_1
_geom_angle_site_symmetry_3
_geom_angle
_geom_angle_publ_flag
C22 O1 C7 . . 112.41(9) ?
C9 O2 C8 . . 113.33(10) ?
C6 C1 C2 . . 120.25(15) ?
C6 C1 H1A . . 119.9 ?
C2 C1 H1A . . 119.9 ?
C3 C2 C1 . . 120.32(17) ?
C3 C2 H2A . . 119.8 ?
C1 C2 H2A . . 119.8 ?
C4 C3 C2 . . 119.81(15) ?
C4 C3 H3A . . 120.1 ?
C2 C3 H3A . . 120.1 ?
C3 C4 C5 . . 120.33(16) ?
C3 C4 H4A . . 119.8 ?
C5 C4 H4A . . 119.8 ?
C4 C5 C6 . . 120.40(16) ?
C4 C5 H5A . . 119.8 ?
C6 C5 H5A . . 119.8 ?
C1 C6 C5 . . 118.87(13) ?
C1 C6 C7 . . 121.44(12) ?
C5 C6 C7 . . 119.58(13) ?
O1 C7 C6 . . 108.98(10) ?
O1 C7 C8 . . 108.36(10) ?
C6 C7 C8 . . 111.39(10) ?
O1 C7 H7A . . 109.4 ?
C6 C7 H7A . . 109.4 ?
C8 C7 H7A . . 109.4 ?
O2 C8 C7 . . 111.52(11) ?
O2 C8 H8A . . 109.3 ?
C7 C8 H8A . . 109.3 ?
O2 C8 H8B . . 109.3 ?
C7 C8 H8B . . 109.3 ?
H8A C8 H8B . . 108.0 ?
C22 C9 O2 . . 123.01(11) ?
C22 C9 C10 . . 121.12(11) ?
O2 C9 C10 . . 115.82(11) ?
C11 C10 C15 . . 119.68(12) ?
C11 C10 C9 . . 120.98(12) ?
C15 C10 C9 . . 119.32(11) ?
C12 C11 C10 . . 120.44(14) ?
C12 C11 H11A . . 119.8 ?
C10 C11 H11A . . 119.8 ?
C11 C12 C13 . . 120.06(14) ?
C11 C12 H12A . . 120.0 ?
C13 C12 H12A . . 120.0 ?
C14 C13 C12 . . 120.62(14) ?
C14 C13 H13A . . 119.7 ?
C12 C13 H13A . . 119.7 ?
C13 C14 C15 . . 121.39(14) ?
C13 C14 H14A . . 119.3 ?
C15 C14 H14A . . 119.3 ?
C14 C15 C10 . . 117.76(12) ?
C14 C15 C16 . . 122.88(12) ?
C10 C15 C16 . . 119.36(11) ?
C21 C16 C17 . . 117.38(12) ?
C21 C16 C15 . . 119.29(11) ?
C17 C16 C15 . . 123.32(12) ?
C18 C17 C16 . . 121.56(14) ?
C18 C17 H17A . . 119.2 ?
C16 C17 H17A . . 119.2 ?
C17 C18 C19 . . 120.48(13) ?
C17 C18 H18A . . 119.8 ?
C19 C18 H18A . . 119.8 ?
C20 C19 C18 . . 119.84(14) ?
C20 C19 H19A . . 120.1 ?
C18 C19 H19A . . 120.1 ?
C19 C20 C21 . . 120.61(13) ?
C19 C20 H20A . . 119.7 ?
C21 C20 H20A . . 119.7 ?
C20 C21 C16 . . 120.07(11) ?
C20 C21 C22 . . 120.54(11) ?
C16 C21 C22 . . 119.33(11) ?
C9 C22 O1 . . 122.63(11) ?
C9 C22 C21 . . 121.26(11) ?
O1 C22 C21 . . 116.06(10) ?

loop_
_geom_bond_atom_site_label_1
_geom_bond_atom_site_label_2
_geom_bond_site_symmetry_2
_geom_bond_distance
_geom_bond_publ_flag
O1 C22 . 1.3742(14) ?
O1 C7 . 1.4347(15) ?
O2 C9 . 1.3749(15) ?
O2 C8 . 1.4285(16) ?
C1 C6 . 1.376(2) ?
C1 C2 . 1.384(2) ?
C1 H1A . 0.9300 ?
C2 C3 . 1.373(3) ?
C2 H2A . 0.9300 ?
C3 C4 . 1.366(3) ?
C3 H3A . 0.9300 ?
C4 C5 . 1.378(2) ?
C4 H4A . 0.9300 ?
C5 C6 . 1.3882(19) ?
C5 H5A . 0.9300 ?
C6 C7 . 1.5002(18) ?
C7 C8 . 1.5128(18) ?
C7 H7A . 0.9800 ?
C8 H8A . 0.9700 ?
C8 H8B . 0.9700 ?
C9 C22 . 1.3527(17) ?
C9 C10 . 1.4337(17) ?
C10 C11 . 1.4053(19) ?
C10 C15 . 1.4130(18) ?
C11 C12 . 1.370(2) ?
C11 H11A . 0.9300 ?
C12 C13 . 1.381(2) ?
C12 H12A . 0.9300 ?
C13 C14 . 1.366(2) ?
C13 H13A . 0.9300 ?
C14 C15 . 1.4027(18) ?
C14 H14A . 0.9300 ?
C15 C16 . 1.4570(19) ?
C16 C21 . 1.4086(18) ?
C16 C17 . 1.4103(18) ?
C17 C18 . 1.368(2) ?
C17 H17A . 0.9300 ?
C18 C19 . 1.388(2) ?
C18 H18A . 0.9300 ?
C19 C20 . 1.3680(18) ?
C19 H19A . 0.9300 ?
C20 C21 . 1.4074(18) ?
C20 H20A . 0.9300 ?
C21 C22 . 1.4361(17) ?

loop_
_geom_torsion_atom_site_label_1
_geom_torsion_atom_site_label_2
_geom_torsion_atom_site_label_3
_geom_torsion_atom_site_label_4
_geom_torsion_site_symmetry_1
_geom_torsion_site_symmetry_2
_geom_torsion_site_symmetry_3
_geom_torsion_site_symmetry_4
_geom_torsion
_geom_torsion_publ_flag
C6 C1 C2 C3 . . . . 0.4(2) ?
C1 C2 C3 C4 . . . . 0.2(2) ?
C2 C3 C4 C5 . . . . 0.0(2) ?
C3 C4 C5 C6 . . . . -0.9(2) ?
C2 C1 C6 C5 . . . . -1.3(2) ?
C2 C1 C6 C7 . . . . 175.03(13) ?
C4 C5 C6 C1 . . . . 1.5(2) ?
C4 C5 C6 C7 . . . . -174.83(13) ?
C22 O1 C7 C6 . . . . -171.11(9) ?
C22 O1 C7 C8 . . . . -49.75(14) ?
C1 C6 C7 O1 . . . . 31.63(16) ?
C5 C6 C7 O1 . . . . -152.09(11) ?
C1 C6 C7 C8 . . . . -87.87(15) ?
C5 C6 C7 C8 . . . . 88.41(15) ?
C9 O2 C8 C7 . . . . -40.45(16) ?
O1 C7 C8 O2 . . . . 61.41(15) ?
C6 C7 C8 O2 . . . . -178.73(11) ?
C8 O2 C9 C22 . . . . 10.01(18) ?
C8 O2 C9 C10 . . . . -172.32(11) ?
C22 C9 C10 C11 . . . . -177.33(12) ?
O2 C9 C10 C11 . . . . 4.95(18) ?
C22 C9 C10 C15 . . . . 3.94(19) ?
O2 C9 C10 C15 . . . . -173.77(11) ?
C15 C10 C11 C12 . . . . 1.4(2) ?
C9 C10 C11 C12 . . . . -177.34(13) ?
C10 C11 C12 C13 . . . . 0.6(2) ?
C11 C12 C13 C14 . . . . -1.6(2) ?
C12 C13 C14 C15 . . . . 0.6(2) ?
C13 C14 C15 C10 . . . . 1.4(2) ?
C13 C14 C15 C16 . . . . -178.18(13) ?
C11 C10 C15 C14 . . . . -2.33(19) ?
C9 C10 C15 C14 . . . . 176.42(11) ?
C11 C10 C15 C16 . . . . 177.24(12) ?
C9 C10 C15 C16 . . . . -4.02(18) ?
C14 C15 C16 C21 . . . . 179.16(12) ?
C10 C15 C16 C21 . . . . -0.38(17) ?
C14 C15 C16 C17 . . . . -1.50(19) ?
C10 C15 C16 C17 . . . . 178.96(12) ?
C21 C16 C17 C18 . . . . -1.3(2) ?
C15 C16 C17 C18 . . . . 179.35(13) ?
C16 C17 C18 C19 . . . . -0.7(2) ?
C17 C18 C19 C20 . . . . 1.2(2) ?
C18 C19 C20 C21 . . . . 0.2(2) ?
C19 C20 C21 C16 . . . . -2.18(19) ?
C19 C20 C21 C22 . . . . 174.94(12) ?
C17 C16 C21 C20 . . . . 2.68(18) ?
C15 C16 C21 C20 . . . . -177.94(11) ?
C17 C16 C21 C22 . . . . -174.49(11) ?
C15 C16 C21 C22 . . . . 4.90(17) ?
O2 C9 C22 O1 . . . . 0.8(2) ?
C10 C9 C22 O1 . . . . -176.74(11) ?
O2 C9 C22 C21 . . . . 178.22(11) ?
C10 C9 C22 C21 . . . . 0.67(19) ?
C7 O1 C22 C9 . . . . 21.05(16) ?
C7 O1 C22 C21 . . . . -156.48(10) ?
C20 C21 C22 C9 . . . . 177.71(12) ?
C16 C21 C22 C9 . . . . -5.14(18) ?
C20 C21 C22 O1 . . . . -4.72(17) ?
C16 C21 C22 O1 . . . . 172.42(10) ?
